data_4325112
loop_
_publ_author_name
'Vinay N. Setty'
'Wen Zhou'
'Bruce M. Foxman'
'Christine M. Thomas'

_publ_section_title
;
 Subtle Differences Between Zr and Hf in Early/Late Heterobimetallic
 Complexes with Cobalt
;
_journal_name_full 'Inorganic Chemistry'
_journal_page_first 4647
_journal_page_last 4655
_journal_paper_doi 10.1021/ic200445x
_journal_volume 50
_journal_year 2011
_chemical_formula_moiety 'C45 H51 Cl1 Co1 Hf1 I1 N3 P3'
_chemical_formula_sum 'C45 H51 Cl Co Hf I N3 P3'
_chemical_formula_weight 1126.62
_space_group_IT_number 205
_symmetry_cell_setting cubic
_symmetry_space_group_name_Hall '-P 2ac 2ab 3'
_symmetry_space_group_name_H-M 'P a -3'
_atom_sites_solution_hydrogens geom
_atom_sites_solution_primary direct
_audit_creation_date 10-01-12
_audit_creation_method CRYSTALS_ver_14.01
_cell_angle_alpha 90
_cell_angle_beta 90
_cell_angle_gamma 90
_cell_formula_units_Z 8
_cell_length_a 20.8180(3)
_cell_length_b 20.8180(3)
_cell_length_c 20.8180(3)
_cell_measurement_reflns_used 9581
_cell_measurement_temperature 120
_cell_measurement_theta_max 30
_cell_measurement_theta_min 2
_cell_volume 9022.3(2)
_computing_cell_refinement 'Apex2 (Bruker AXS, 2006)'
_computing_data_collection 'Apex2 (Bruker AXS, 2006)'
_computing_data_reduction 'Apex2 (Bruker AXS, 2006)'
_computing_molecular_graphics 'CAMERON (Watkin et al., 1996)'
_computing_publication_material 'CRYSTALS (Betteridge et al., 2003)'
_computing_structure_refinement 'CRYSTALS (Betteridge et al., 2003)'
_computing_structure_solution 'SIR92 (Altomare et al., 1994)'
_diffrn_ambient_temperature 120
_diffrn_measured_fraction_theta_full 1.000
_diffrn_measured_fraction_theta_max 1.000
_diffrn_measurement_device Area
_diffrn_measurement_device_type 'Bruker Kappa Apex2'
_diffrn_measurement_method '\f & \w scans'
_diffrn_radiation_monochromator graphite
_diffrn_radiation_type 'Mo K\a'
_diffrn_radiation_wavelength 0.71073
_diffrn_reflns_av_R_equivalents 0.000
_diffrn_reflns_limit_h_max 29
_diffrn_reflns_limit_h_min -28
_diffrn_reflns_limit_k_max 29
_diffrn_reflns_limit_k_min -26
_diffrn_reflns_limit_l_max 29
_diffrn_reflns_limit_l_min -29
_diffrn_reflns_number 229027
_diffrn_reflns_theta_full 30.078
_diffrn_reflns_theta_max 30.078
_diffrn_reflns_theta_min 1.694
_diffrn_standards_number 0
_exptl_absorpt_coefficient_mu 3.552
_exptl_absorpt_correction_T_max 0.59
_exptl_absorpt_correction_T_min 0.46
_exptl_absorpt_correction_type multi-scan
_exptl_absorpt_process_details 'Apex2 (Bruker AXS, 2006)'
_exptl_crystal_colour blue-green
_exptl_crystal_density_diffrn 1.659
_exptl_crystal_description prism
_exptl_crystal_F_000 4448
_exptl_crystal_size_max 0.222
_exptl_crystal_size_mid 0.219
_exptl_crystal_size_min 0.148
_refine_diff_density_max 1.25
_refine_diff_density_min -1.04
_refine_ls_extinction_method none
_refine_ls_goodness_of_fit_ref 1.0000
_refine_ls_hydrogen_treatment none
_refine_ls_matrix_type full
_refine_ls_number_parameters 166
_refine_ls_number_reflns 4432
_refine_ls_number_restraints 0
_refine_ls_R_factor_all 0.0285
_refine_ls_R_factor_gt 0.0232
_refine_ls_shift/su_max 0.0071161
_refine_ls_shift/su_mean 0.0003116
_refine_ls_structure_factor_coef Fsqd
_refine_ls_weighting_details
;
 Method= Modified Sheldrick 
 w=1/[\s^2^(F^2^) + ( 0.02P)^2^ +17.43P] 
 ,where P=(max(Fo^2^,0) + 2Fc^2^)/3 
;
_refine_ls_weighting_scheme calc
_refine_ls_wR_factor_all 0.0609
_refine_ls_wR_factor_gt 0.0534
_refine_ls_wR_factor_ref 0.0609
_reflns_limit_h_max 20
_reflns_limit_h_min 0
_reflns_limit_k_max 20
_reflns_limit_k_min 0
_reflns_limit_l_max 29
_reflns_limit_l_min 1
_reflns_number_gt 3959
_reflns_number_total 4432
_reflns_threshold_expression I>2.0\s(I)
_oxford_diffrn_Wilson_B_factor 1.53
_oxford_diffrn_Wilson_scale 1008.75
_oxford_refine_ls_r_factor_ref 0.0285
_oxford_refine_ls_scale 0.032847(2)
_oxford_reflns_number_all 4432
_oxford_reflns_threshold_expression_ref I>-10.0\s(I)
_oxford_structure_analysis_title 'CMT20_0ma in Pa-3'
_cod_data_source_file ic200445x_si_002_1.cif
_cod_data_source_block 4
_cod_original_sg_symbol_Hall '-P 2ac 2ab '
_cod_original_sg_symbol_H-M 'P a -3 '
_cod_original_formula_sum 'C45 H51 Cl1 Co1 Hf1 I1 N3 P3'
_cod_database_code 4325112

loop_
_symmetry_equiv_pos_as_xyz
x,y,z
-x,-y,-z
-y+1/2,-z,x+1/2
y+1/2,z,-x+1/2
-x+1/2,-y,z+1/2
x+1/2,y,-z+1/2
x+1/2,-y+1/2,-z
-x+1/2,y+1/2,z
-z,-x,-y
z,x,y
x,-y+1/2,z+1/2
-x,y+1/2,-z+1/2
-y,z+1/2,-x+1/2
y,-z+1/2,x+1/2
z+1/2,-x+1/2,-y
-z+1/2,x+1/2,y
-z,x+1/2,-y+1/2
z,-x+1/2,y+1/2
-y+1/2,z+1/2,x
y+1/2,-z+1/2,-x
-z+1/2,-x,y+1/2
z+1/2,x,-y+1/2
y,z,x
-y,-z,-x

loop_
_atom_site_label
_atom_site_type_symbol
_atom_site_fract_x
_atom_site_fract_y
_atom_site_fract_z
_atom_site_U_iso_or_equiv
_atom_site_occupancy
_atom_site_adp_type
_atom_site_refinement_flags_posn
_atom_site_refinement_flags_adp
Hf1 Hf 0.890626(4) 0.390626(4) 0.109374(4) 0.0185 1.0000 Uani S T
I1 I 0.743393(7) 0.243393(7) 0.256607(7) 0.0299 1.0000 Uani S T
Co1 Co 0.814227(13) 0.314227(13) 0.185773(13) 0.0154 1.0000 Uani S T
Cl1 Cl 0.95583(3) 0.45583(3) 0.04417(3) 0.0466 1.0000 Uani S T
P1 P 0.83086(3) 0.26868(3) 0.08711(3) 0.0173 1.0000 Uani . .
N1 N 0.87515(9) 0.31801(10) 0.04215(9) 0.0203 1.0000 Uani . .
C1 C 0.75617(11) 0.24627(11) 0.04616(11) 0.0213 1.0000 Uani . .
C2 C 0.75409(13) 0.22385(16) -0.01707(13) 0.0346 1.0000 Uani . .
C3 C 0.69624(15) 0.21074(17) -0.04708(14) 0.0403 1.0000 Uani . .
C4 C 0.63938(14) 0.21849(15) -0.01420(14) 0.0342 1.0000 Uani . .
C5 C 0.64013(12) 0.23892(14) 0.04870(14) 0.0307 1.0000 Uani . .
C6 C 0.69825(12) 0.25315(13) 0.07870(12) 0.0251 1.0000 Uani . .
C7 C 0.87556(12) 0.19321(11) 0.08968(11) 0.0204 1.0000 Uani . .
C8 C 0.94264(12) 0.19572(12) 0.09314(12) 0.0254 1.0000 Uani . .
C9 C 0.97842(13) 0.13941(14) 0.09653(14) 0.0312 1.0000 Uani . .
C10 C 0.94789(15) 0.08036(13) 0.09706(14) 0.0327 1.0000 Uani . .
C11 C 0.88167(14) 0.07759(13) 0.09471(14) 0.0305 1.0000 Uani . .
C12 C 0.84540(12) 0.13370(12) 0.09140(13) 0.0252 1.0000 Uani . .
C13 C 0.89426(12) 0.30248(13) -0.02495(12) 0.0256 1.0000 Uani . .
C14 C 0.85897(16) 0.34545(16) -0.07170(13) 0.0376 1.0000 Uani . .
C15 C 0.96659(15) 0.30701(17) -0.03523(15) 0.0395 1.0000 Uani . .
H21 H 0.7918 0.2177 -0.0395 0.0422 1.0000 Uiso . .
H31 H 0.6960 0.1974 -0.0893 0.0479 1.0000 Uiso . .
H41 H 0.6010 0.2105 -0.0347 0.0409 1.0000 Uiso . .
H51 H 0.6017 0.2434 0.0715 0.0369 1.0000 Uiso . .
H61 H 0.6985 0.2672 0.1221 0.0298 1.0000 Uiso . .
H81 H 0.9635 0.2354 0.0929 0.0307 1.0000 Uiso . .
H91 H 1.0232 0.1425 0.0991 0.0378 1.0000 Uiso . .
H101 H 0.9712 0.0427 0.0992 0.0391 1.0000 Uiso . .
H111 H 0.8609 0.0384 0.0949 0.0368 1.0000 Uiso . .
H121 H 0.8005 0.1316 0.0895 0.0303 1.0000 Uiso . .
H131 H 0.8818 0.2587 -0.0331 0.0313 1.0000 Uiso . .
H141 H 0.8691 0.3332 -0.1141 0.0558 1.0000 Uiso . .
H142 H 0.8718 0.3884 -0.0644 0.0556 1.0000 Uiso . .
H143 H 0.8135 0.3413 -0.0660 0.0553 1.0000 Uiso . .
H151 H 0.9756 0.2964 -0.0791 0.0589 1.0000 Uiso . .
H152 H 0.9807 0.3503 -0.0265 0.0579 1.0000 Uiso . .
H153 H 0.9888 0.2775 -0.0078 0.0588 1.0000 Uiso . .

loop_
_atom_site_aniso_label
_atom_site_aniso_U_11
_atom_site_aniso_U_22
_atom_site_aniso_U_33
_atom_site_aniso_U_23
_atom_site_aniso_U_13
_atom_site_aniso_U_12
Hf1 0.01855(5) 0.01855(5) 0.01855(5) 0.00289(3) 0.00289(3) -0.00289(3)
I1 0.02993(7) 0.02993(7) 0.02993(7) 0.00836(6) 0.00836(6) -0.00836(6)
Co1 0.01541(10) 0.01541(10) 0.01541(10) 0.00168(10) 0.00168(10) -0.00168(10)
Cl1 0.0466(3) 0.0466(3) 0.0466(3) 0.0164(3) 0.0164(3) -0.0164(3)
P1 0.0172(2) 0.0185(3) 0.0161(2) 0.0003(2) 0.00097(19) -0.0001(2)
N1 0.0201(9) 0.0235(9) 0.0174(9) 0.0039(7) 0.0039(7) 0.0002(7)
C1 0.0203(10) 0.0204(10) 0.0231(11) 0.0003(8) -0.0004(8) -0.0009(8)
C2 0.0248(12) 0.0519(17) 0.0270(13) -0.0106(12) 0.0025(10) -0.0051(12)
C3 0.0364(15) 0.0566(19) 0.0279(14) -0.0115(13) -0.0083(12) -0.0047(14)
C4 0.0263(13) 0.0403(15) 0.0360(14) -0.0032(12) -0.0110(11) -0.0031(11)
C5 0.0210(12) 0.0335(14) 0.0376(14) -0.0060(11) -0.0013(10) -0.0015(10)
C6 0.0214(11) 0.0279(12) 0.0261(12) -0.0043(9) -0.0002(9) -0.0029(9)
C7 0.0241(11) 0.0218(11) 0.0152(9) -0.0007(8) 0.0008(8) 0.0026(8)
C8 0.0243(11) 0.0267(12) 0.0251(11) -0.0015(9) -0.0030(9) 0.0023(9)
C9 0.0235(12) 0.0347(14) 0.0355(14) 0.0004(11) -0.0013(10) 0.0087(10)
C10 0.0374(15) 0.0276(13) 0.0332(14) 0.0037(10) 0.0019(11) 0.0118(11)
C11 0.0363(14) 0.0206(11) 0.0346(14) 0.0032(10) 0.0028(11) 0.0022(10)
C12 0.0240(11) 0.0243(11) 0.0271(12) 0.0015(9) 0.0019(9) 0.0004(9)
C13 0.0275(12) 0.0317(13) 0.0178(10) 0.0013(9) 0.0050(9) 0.0036(10)
C14 0.0463(17) 0.0466(17) 0.0199(12) 0.0078(11) 0.0020(11) 0.0072(14)
C15 0.0309(14) 0.0564(19) 0.0312(14) 0.0007(13) 0.0140(11) 0.0037(13)

loop_
_atom_type_symbol
_atom_type_scat_dispersion_real
_atom_type_scat_dispersion_imag
_atom_type_scat_Cromer_Mann_a1
_atom_type_scat_Cromer_Mann_b1
_atom_type_scat_Cromer_Mann_a2
_atom_type_scat_Cromer_Mann_b2
_atom_type_scat_Cromer_Mann_a3
_atom_type_scat_Cromer_Mann_b3
_atom_type_scat_Cromer_Mann_a4
_atom_type_scat_Cromer_Mann_b4
_atom_type_scat_Cromer_Mann_c
_atom_type_scat_source
C 0.0033 0.0016 2.3100 20.8439 1.0200 10.2075 1.5886 0.5687 0.8650 51.6512 0.2156 'International Tables Vol C 4.2.6.8 and 6.1.1.4'
H 0.0000 0.0000 0.4930 10.5109 0.3229 26.1257 0.1402 3.1424 0.0408 57.7998 0.0030 'International Tables Vol C 4.2.6.8 and 6.1.1.4'
P 0.1023 0.0942 6.4345 1.9067 4.1791 27.1570 1.7800 0.5260 1.4908 68.1645 1.1149 'International Tables Vol C 4.2.6.8 and 6.1.1.4'
N 0.0061 0.0033 12.2126 0.0057 3.1322 9.8933 2.0125 28.9975 1.1663 0.5826 -11.5290 'International Tables Vol C 4.2.6.8 and 6.1.1.4'
I -0.4742 1.8119 20.1472 4.3470 18.9949 0.3814 7.5138 27.7660 2.2735 66.8776 4.0712 'International Tables Vol C 4.2.6.8 and 6.1.1.4'
Cl 0.1484 0.1585 11.4604 0.0104 7.1964 1.1662 6.2556 18.5194 1.6455 47.7784 -9.5574 'International Tables Vol C 4.2.6.8 and 6.1.1.4'
Hf -0.5830 6.1852 29.1440 1.8326 15.1726 9.5999 14.7586 0.2751 4.3001 72.0290 8.5815 'International Tables Vol C 4.2.6.8 and 6.1.1.4'
Co 0.3494 0.9721 12.2841 4.2791 7.3409 0.2784 4.0034 13.5359 2.3488 71.1692 1.0118 'International Tables Vol C 4.2.6.8 and 6.1.1.4'

loop_
_geom_angle_atom_site_label_1
_geom_angle_site_symmetry_1
_geom_angle_atom_site_label_2
_geom_angle_atom_site_label_3
_geom_angle_site_symmetry_3
_geom_angle
_geom_angle_publ_flag
P1 17_645 Hf1 P1 20_556 80.140(17) yes
P1 17_645 Hf1 N1 20_556 105.77(5) yes
P1 20_556 Hf1 N1 20_556 35.10(5) yes
P1 17_645 Hf1 N1 17_645 35.10(5) yes
P1 20_556 Hf1 N1 17_645 107.75(5) yes
N1 20_556 Hf1 N1 17_645 118.57(2) yes
P1 17_645 Hf1 Co1 . 48.014(11) yes
P1 20_556 Hf1 Co1 . 48.014(11) yes
N1 20_556 Hf1 Co1 . 83.09(5) yes
N1 17_645 Hf1 Co1 . 83.09(5) yes
P1 17_645 Hf1 Cl1 . 131.986(11) yes
P1 20_556 Hf1 Cl1 . 131.986(11) yes
N1 20_556 Hf1 Cl1 . 96.91(5) yes
N1 17_645 Hf1 Cl1 . 96.91(5) yes
Co1 . Hf1 Cl1 . 179.995 yes
P1 17_645 Hf1 P1 . 80.140(17) yes
P1 20_556 Hf1 P1 . 80.140(17) yes
N1 20_556 Hf1 P1 . 107.75(5) yes
N1 17_645 Hf1 P1 . 105.77(5) yes
Co1 . Hf1 P1 . 48.014(11) yes
P1 17_645 Hf1 N1 . 107.75(5) yes
P1 20_556 Hf1 N1 . 105.77(5) yes
N1 20_556 Hf1 N1 . 118.57(2) yes
N1 17_645 Hf1 N1 . 118.57(2) yes
Co1 . Hf1 N1 . 83.09(5) yes
Cl1 . Hf1 P1 . 131.986(11) yes
Cl1 . Hf1 N1 . 96.91(5) yes
P1 . Hf1 N1 . 35.10(5) yes
P1 17_645 Co1 P1 20_556 107.382(19) yes
P1 17_645 Co1 Hf1 . 68.513(18) yes
P1 20_556 Co1 Hf1 . 68.513(18) yes
P1 17_645 Co1 I1 . 111.487(18) yes
P1 20_556 Co1 I1 . 111.487(18) yes
Hf1 . Co1 I1 . 179.995 yes
P1 17_645 Co1 P1 . 107.382(19) yes
P1 20_556 Co1 P1 . 107.382(19) yes
Hf1 . Co1 P1 . 68.513(18) yes
I1 . Co1 P1 . 111.487(18) yes
Hf1 . P1 Co1 . 63.473(18) yes
Hf1 . P1 N1 . 45.97(7) yes
Co1 . P1 N1 . 109.41(8) yes
Hf1 . P1 C1 . 131.98(8) yes
Co1 . P1 C1 . 113.23(8) yes
N1 . P1 C1 . 111.38(11) yes
Hf1 . P1 C7 . 122.43(8) yes
Co1 . P1 C7 . 114.03(8) yes
N1 . P1 C7 . 105.33(10) yes
C1 . P1 C7 . 103.10(11) yes
P1 . N1 Hf1 . 98.93(9) yes
P1 . N1 C13 . 122.75(17) yes
Hf1 . N1 C13 . 138.27(16) yes
P1 . C1 C2 . 123.31(19) yes
P1 . C1 C6 . 118.86(18) yes
C2 . C1 C6 . 117.8(2) yes
C1 . C2 C3 . 121.2(3) yes
C1 . C2 H21 . 119.7 no
C3 . C2 H21 . 119.1 no
C2 . C3 C4 . 120.0(3) yes
C2 . C3 H31 . 119.7 no
C4 . C3 H31 . 120.3 no
C3 . C4 C5 . 119.9(3) yes
C3 . C4 H41 . 119.6 no
C5 . C4 H41 . 120.5 no
C4 . C5 C6 . 120.1(3) yes
C4 . C5 H51 . 120.2 no
C6 . C5 H51 . 119.6 no
C5 . C6 C1 . 120.8(2) yes
C5 . C6 H61 . 119.8 no
C1 . C6 H61 . 119.3 no
P1 . C7 C8 . 118.53(19) yes
P1 . C7 C12 . 122.51(19) yes
C8 . C7 C12 . 118.9(2) yes
C7 . C8 C9 . 120.4(2) yes
C7 . C8 H81 . 119.8 no
C9 . C8 H81 . 119.8 no
C8 . C9 C10 . 120.2(2) yes
C8 . C9 H91 . 118.6 no
C10 . C9 H91 . 121.2 no
C9 . C10 C11 . 119.7(2) yes
C9 . C10 H101 . 120.9 no
C11 . C10 H101 . 119.4 no
C10 . C11 C12 . 120.5(3) yes
C10 . C11 H111 . 120.3 no
C12 . C11 H111 . 119.1 no
C11 . C12 C7 . 120.3(2) yes
C11 . C12 H121 . 120.3 no
C7 . C12 H121 . 119.4 no
N1 . C13 C14 . 110.2(2) yes
N1 . C13 C15 . 112.5(2) yes
C14 . C13 C15 . 110.7(2) yes
N1 . C13 H131 . 107.4 no
C14 . C13 H131 . 108.4 no
C15 . C13 H131 . 107.5 no
C13 . C14 H141 . 109.4 no
C13 . C14 H142 . 108.6 no
H141 . C14 H142 . 110.1 no
C13 . C14 H143 . 110.2 no
H141 . C14 H143 . 108.3 no
H142 . C14 H143 . 110.1 no
C13 . C15 H151 . 108.2 no
C13 . C15 H152 . 109.4 no
H151 . C15 H152 . 109.6 no
C13 . C15 H153 . 110.8 no
H151 . C15 H153 . 109.0 no
H152 . C15 H153 . 109.8 no

loop_
_geom_bond_atom_site_label_1
_geom_bond_atom_site_label_2
_geom_bond_site_symmetry_2
_geom_bond_distance
_geom_bond_publ_flag
Hf1 P1 17_645 2.8649(6) yes
Hf1 P1 20_556 2.8649(6) yes
Hf1 N1 20_556 2.085(2) yes
Hf1 N1 17_645 2.085(2) yes
Hf1 Co1 . 2.7548(5) yes
Hf1 Cl1 . 2.3512(12) yes
Hf1 P1 . 2.8649(6) yes
Hf1 N1 . 2.085(2) yes
I1 Co1 . 2.5541(6) yes
Co1 P1 17_645 2.2886(6) yes
Co1 P1 20_556 2.2886(6) yes
Co1 P1 . 2.2886(6) yes
P1 N1 . 1.668(2) yes
P1 C1 . 1.834(2) yes
P1 C7 . 1.827(2) yes
N1 C13 . 1.488(3) yes
C1 C2 . 1.397(4) yes
C1 C6 . 1.390(3) yes
C2 C3 . 1.384(4) yes
C2 H21 . 0.923 no
C3 C4 . 1.377(4) yes
C3 H31 . 0.922 no
C4 C5 . 1.377(4) yes
C4 H41 . 0.922 no
C5 C6 . 1.393(3) yes
C5 H51 . 0.935 no
C6 H61 . 0.949 no
C7 C8 . 1.399(3) yes
C7 C12 . 1.389(3) yes
C8 C9 . 1.391(4) yes
C8 H81 . 0.933 no
C9 C10 . 1.384(4) yes
C9 H91 . 0.937 no
C10 C11 . 1.381(4) yes
C10 H101 . 0.923 no
C11 C12 . 1.393(4) yes
C11 H111 . 0.923 no
C12 H121 . 0.936 no
C13 C14 . 1.512(4) yes
C13 C15 . 1.524(4) yes
C13 H131 . 0.964 no
C14 H141 . 0.942 no
C14 H142 . 0.945 no
C14 H143 . 0.957 no
C15 H151 . 0.959 no
C15 H152 . 0.966 no
C15 H153 . 0.958 no
